data_1521502
loop_
_publ_author_name
'Li, D.Y.'
'O'Connor, B.H.'
'Hunter, B.A.'
'McKinnon, C.W.'
'Cookson, D.J.'
'Garrett, R.F.'
'van Riessen, A.'

_publ_section_title
;
 Characterisation of mercury-substituted (Bi, Pb)2 Sr2 Ca2 Cu3 Ox (2223)
 high-Tc phase using synchrotron radiation and neutron diffraction data
;
_journal_name_full 'Advances in X-Ray Analysis'
_journal_page_first 413
_journal_page_last 421
_journal_volume 40
_journal_year 1998
_chemical_formula_sum 'Bi1.64 Ca1.83 Cu2.72 Hg0.01 O8.58 Pb0.4 Sr1.47'
_chemical_name_systematic '(Bi1.64 Pb0.4) Sr1.47 (Ca1.83 Hg0.01) Cu2.72 O8.58'
_space_group_IT_number 66
_symmetry_space_group_name_Hall '-A 2a 2'
_symmetry_space_group_name_H-M 'A m a a'
_cell_angle_alpha 90
_cell_angle_beta 90
_cell_angle_gamma 90
_cell_formula_units_Z 4
_cell_length_a 5.4056
_cell_length_b 5.4156
_cell_length_c 37.079
_cell_volume 1085.472
_citation_journal_id_ASTM AXRAAA
_cod_data_source_file Li_AXRAAA_1998_663.cif
_cod_data_source_block Bi1.64Ca1.83Cu2.72Hg0.01O8.58Pb0.4Sr1.47
_cod_original_sg_symbol_Hall '-C 2 2c (z,x,y)'
_cod_database_code 1521502

loop_
_symmetry_equiv_pos_as_xyz
x,y,z
x,-y,-z
-x+1/2,y,-z
-x+1/2,-y,z
-x,-y,-z
-x,y,z
x-1/2,-y,z
x-1/2,y,-z
x,y+1/2,z+1/2
x,-y+1/2,-z+1/2
-x+1/2,y+1/2,-z+1/2
-x+1/2,-y+1/2,z+1/2
-x,-y+1/2,-z+1/2
-x,y+1/2,z+1/2
x-1/2,-y+1/2,z+1/2
x-1/2,y+1/2,-z+1/2

loop_
_atom_site_label
_atom_site_type_symbol
_atom_site_fract_x
_atom_site_fract_y
_atom_site_fract_z
_atom_site_occupancy
_atom_site_U_iso_or_equiv
Cu2 Cu+1 0 0.25 0.25 1 0.0
Ca1 Ca+2 0 0.758 0.2943 0.915 0.0
O4 O-2 0.25 0.5 0.3358 1.09 0.0
Pb1 Pb+2 0 0.269 0.4586 0.2 0.0
O1 O-2 0 0.867 0.4572 0.94 0.0
Bi1 Bi+3 0 0.269 0.4586 0.82 0.0
O3 O-2 0.25 0 0.3359 0.85 0.0
O2 O-2 0 0.206 0.4054 0.58 0.0
Sr1 Sr+2 0 0.773 0.3871 0.735 0.0
Cu1 Cu+1 0 0.251 0.3386 0.86 0.0
O5 O-2 0.25 0 0.2557 0.83 0.0
Hg1 Hg+2 0 0.758 0.2943 0.005 0.0
